data_4349747
loop_
_publ_author_name
'Zhang, Ting-Ting'
'Zhang, Xiao'
'L\"u, Ying'
'Li, Guo-Dong'
'Xiao, Li-Na'
'Cui, Xiao-Bing'
'Xu, Ji-Qing'

_publ_section_title
;
 New organic--inorganic hybrid compounds based on [SiNb12V2O42]12&#x2212;
 with high catalytic activity for styrene epoxidation
;
_journal_issue 8
_journal_name_full 'Inorganic Chemistry Frontiers'
_journal_page_first 1397
_journal_paper_doi 10.1039/C7QI00318H
_journal_volume 4
_journal_year 2017
_chemical_formula_sum 'C24 H132 Cu6 N24 Nb12 O60 Si V2'
_chemical_formula_weight 3343.66
_space_group_crystal_system monoclinic
_space_group_IT_number 12
_space_group_name_Hall '-I 2y'
_space_group_name_H-M_alt 'I 1 2/m 1'
_atom_sites_solution_hydrogens geom
_audit_creation_method SHELXL-2014/7
_audit_update_record
;
2017-06-06 deposited with the CCDC.
2017-07-10 downloaded from the CCDC.
;
_cell_angle_alpha 90
_cell_angle_beta 96.757(3)
_cell_angle_gamma 90
_cell_formula_units_Z 2
_cell_length_a 14.8976(5)
_cell_length_b 20.6011(8)
_cell_length_c 16.2057(6)
_cell_measurement_reflns_used 6942
_cell_measurement_temperature 293(2)
_cell_measurement_theta_max 28.7580
_cell_measurement_theta_min 3.9180
_cell_volume 4939.1(3)
_computing_cell_refinement 'CrysAlisPro 1.171.38.41 (Rigaku OD, 2015)'
_computing_data_collection 'CrysAlisPro 1.171.38.41 (Rigaku OD, 2015)'
_computing_data_reduction 'CrysAlisPro 1.171.38.41 (Rigaku OD, 2015)'
_computing_molecular_graphics 'SHELXL-2014/7 (Sheldrick, 2014)'
_computing_publication_material 'SHELXL-2014/7 (Sheldrick, 2014)'
_computing_structure_refinement 'SHELXL-2014/7 (Sheldrick, 2014)'
_computing_structure_solution 'SHELXL-2014/7 (Sheldrick, 2014)'
_diffrn_ambient_temperature 293(2)
_diffrn_measured_fraction_theta_full 0.978
_diffrn_measured_fraction_theta_max 0.843
_diffrn_measurement_device_type 'SuperNova, Dual, Cu at zero, Eos'
_diffrn_radiation_type MoK\a
_diffrn_radiation_wavelength 0.71073
_diffrn_reflns_av_R_equivalents 0.0191
_diffrn_reflns_av_unetI/netI 0.0273
_diffrn_reflns_Laue_measured_fraction_full 0.978
_diffrn_reflns_Laue_measured_fraction_max 0.843
_diffrn_reflns_limit_h_max 20
_diffrn_reflns_limit_h_min -19
_diffrn_reflns_limit_k_max 27
_diffrn_reflns_limit_k_min -27
_diffrn_reflns_limit_l_max 21
_diffrn_reflns_limit_l_min -11
_diffrn_reflns_number 12063
_diffrn_reflns_point_group_measured_fraction_full 0.978
_diffrn_reflns_point_group_measured_fraction_max 0.843
_diffrn_reflns_theta_full 25.242
_diffrn_reflns_theta_max 29.038
_diffrn_reflns_theta_min 3.057
_exptl_absorpt_coefficient_mu 2.888
_exptl_absorpt_correction_T_max 1.00000
_exptl_absorpt_correction_T_min 0.83979
_exptl_absorpt_correction_type multi-scan
_exptl_crystal_colour dark-purple
_exptl_crystal_density_diffrn 2.248
_exptl_crystal_description block
_exptl_crystal_F_000 3300
_exptl_crystal_size_max 0.200
_exptl_crystal_size_mid 0.160
_exptl_crystal_size_min 0.140
_refine_diff_density_max 2.809
_refine_diff_density_min -1.322
_refine_diff_density_rms 0.172
_refine_ls_extinction_method none
_refine_ls_goodness_of_fit_ref 1.096
_refine_ls_hydrogen_treatment constr
_refine_ls_matrix_type full
_refine_ls_number_parameters 356
_refine_ls_number_reflns 5712
_refine_ls_number_restraints 51
_refine_ls_restrained_S_all 1.128
_refine_ls_R_factor_all 0.0686
_refine_ls_R_factor_gt 0.0602
_refine_ls_shift/su_max 0.001
_refine_ls_shift/su_mean 0.000
_refine_ls_structure_factor_coef Fsqd
_refine_ls_weighting_details 'w=1/[\s^2^(Fo^2^)+(0.0654P)^2^+87.8145P] where P=(Fo^2^+2Fc^2^)/3'
_refine_ls_weighting_scheme calc
_refine_ls_wR_factor_gt 0.1531
_refine_ls_wR_factor_ref 0.1604
_reflns_Friedel_coverage 0.000
_reflns_number_gt 5001
_reflns_number_total 5712
_reflns_threshold_expression 'I > 2\s(I)'
_cod_data_source_file c7qi00318h2.cif
_cod_data_source_block 1
_cod_original_sg_symbol_H-M 'I 2/m'
_cod_database_code 4349747
_shelx_shelxl_version_number 2014/7
_shelx_space_group_comment
;
The symmetry employed for this shelxl refinement is uniquely defined
by the following loop, which should always be used as a source of
symmetry information in preference to the above space-group names.
They are only intended as comments.
;
_shelx_estimated_absorpt_t_min 0.596
_shelx_estimated_absorpt_t_max 0.688

loop_
_space_group_symop_operation_xyz
'x, y, z'
'-x, y, -z'
'x+1/2, y+1/2, z+1/2'
'-x+1/2, y+1/2, -z+1/2'
'-x, -y, -z'
'x, -y, z'
'-x+1/2, -y+1/2, -z+1/2'
'x+1/2, -y+1/2, z+1/2'

loop_
_atom_site_label
_atom_site_type_symbol
_atom_site_fract_x
_atom_site_fract_y
_atom_site_fract_z
_atom_site_U_iso_or_equiv
_atom_site_adp_type
_atom_site_occupancy
_atom_site_site_symmetry_order
_atom_site_calc_flag
_atom_site_refinement_flags_posn
_atom_site_refinement_flags_adp
_atom_site_refinement_flags_occupancy
Nb4 Nb 0.70805(5) 0.5000 0.14557(5) 0.0291(2) Uani 1 2 d S T P
Nb3 Nb 0.51825(4) 0.40840(3) 0.19114(3) 0.03152(17) Uani 1 1 d . . .
Nb2 Nb 0.5000 0.31992(4) 0.0000 0.0329(2) Uani 1 2 d S T P
Nb1 Nb 0.69379(4) 0.40908(3) -0.04412(4) 0.03236(17) Uani 1 1 d . . .
Cu1 Cu 0.7500 0.2500 0.2500 0.0466(4) Uani 1 2 d S . P
Cu3 Cu 0.0000 0.5000 0.0000 0.0511(5) Uani 1 4 d S T P
Cu2 Cu 0.0000 0.0000 0.0000 0.0591(6) Uani 1 4 d S T P
Cu4 Cu 0.2500 0.2500 0.2500 0.0702(5) Uani 1 2 d S . P
Si1 Si 0.5000 0.5000 0.0000 0.0157(5) Uani 1 4 d S T P
V1 V 0.35450(10) 0.5000 0.19598(9) 0.0264(3) Uani 1 2 d S T P
O1 O 0.3897(7) 0.5000 -0.0096(7) 0.024(2) Uani 0.5 2 d S T P
O2 O 0.5355(5) 0.4337(4) -0.0460(5) 0.0232(16) Uani 0.5 1 d . . P
O3 O 0.5447(7) 0.5000 0.0978(7) 0.022(2) Uani 0.5 2 d S T P
O4 O 0.8090(7) 0.5000 0.2112(8) 0.090(4) Uani 1 2 d S T P
O5 O 0.5306(4) 0.3371(4) 0.1195(4) 0.080(2) Uani 1 1 d . U .
O6 O 0.6259(5) 0.3377(4) -0.0134(4) 0.081(2) Uani 1 1 d . U .
O7 O 0.7377(7) 0.4342(3) 0.0649(4) 0.080(2) Uani 1 1 d . U .
O8 O 0.6417(5) 0.4336(3) 0.1973(6) 0.077(2) Uani 1 1 d . U .
O9 O 0.5000 0.2366(4) 0.0000 0.062(2) Uani 1 2 d S T P
O10 O 0.5196(4) 0.3685(3) 0.2871(3) 0.0499(14) Uani 1 1 d . . .
O11 O 0.7906(4) 0.3719(3) -0.0740(4) 0.0529(15) Uani 1 1 d . . .
O12 O 0.3812(4) 0.4126(3) 0.1593(4) 0.0562(17) Uani 1 1 d . . .
O13 O 0.4838(4) 0.5000 0.2292(6) 0.049(2) Uani 1 2 d S T P
O14 O 0.2968(5) 0.5000 0.2749(4) 0.0415(17) Uani 1 2 d S T P
O15 O 0.2806(6) 0.5000 0.0897(5) 0.050(2) Uani 1 2 d S T P
N4 N 0.7813(7) 0.1749(4) 0.1800(5) 0.075(3) Uani 1 1 d . . .
H4C H 0.8369 0.1609 0.1968 0.090 Uiso 1 1 calc R U .
H4D H 0.7427 0.1424 0.1837 0.090 Uiso 1 1 calc R U .
C4 C 0.7754(12) 0.1989(9) 0.0934(8) 0.117(6) Uani 1 1 d . . .
H4A H 0.8154 0.1735 0.0630 0.141 Uiso 1 1 calc R U .
H4B H 0.7142 0.1930 0.0667 0.141 Uiso 1 1 calc R U .
C3 C 0.7996(12) 0.2665(9) 0.0900(10) 0.113(5) Uani 1 1 d . U .
H3A H 0.7850 0.2829 0.0340 0.136 Uiso 1 1 calc R U .
H3B H 0.8641 0.2717 0.1059 0.136 Uiso 1 1 calc R U .
N3 N 0.7497(6) 0.3020(5) 0.1467(5) 0.073(3) Uani 1 1 d . . .
H3C H 0.6932 0.3086 0.1237 0.087 Uiso 1 1 calc R U .
H3D H 0.7754 0.3404 0.1583 0.087 Uiso 1 1 calc R U .
N10 N 0.2360(9) 0.1567(6) 0.2262(8) 0.107(4) Uani 1 1 d . . .
H10C H 0.2410 0.1347 0.2738 0.128 Uiso 1 1 calc R U .
H10D H 0.1812 0.1493 0.1996 0.128 Uiso 1 1 calc R U .
N9 N 0.3460(9) 0.2460(6) 0.1736(8) 0.108(4) Uani 1 1 d . . .
H9C H 0.3347 0.2750 0.1330 0.129 Uiso 1 1 calc R U .
H9D H 0.3997 0.2551 0.2015 0.129 Uiso 1 1 calc R U .
N7 N -0.0665(9) 0.4208(10) 0.0692(9) 0.070(6) Uani 0.5 1 d D . P
H7C H -0.1221 0.4319 0.0789 0.084 Uiso 0.5 1 calc R U P
H7D H -0.0683 0.3832 0.0421 0.084 Uiso 0.5 1 calc R U P
C7 C -0.0051(13) 0.4190(11) 0.1438(12) 0.100(10) Uani 0.5 1 d D . P
H7A H 0.0327 0.3811 0.1393 0.120 Uiso 0.5 1 calc R U P
H7B H -0.0414 0.4101 0.1884 0.120 Uiso 0.5 1 calc R U P
C8 C 0.0550(14) 0.4709(10) 0.1726(10) 0.079(7) Uani 0.5 1 d D . P
N8 N 0.0880(8) 0.5000 0.1013(8) 0.070(3) Uani 1 2 d DS T P
C6 C -0.1567(16) 0.0000 0.0835(12) 0.105(7) Uani 1 2 d S T P
N6 N -0.0650(13) 0.0000 0.0992(9) 0.138(9) Uani 1 2 d S T P
C10 C 0.3042(15) 0.1344(10) 0.1756(14) 0.163(10) Uani 1 1 d . . .
H10A H 0.3488 0.1091 0.2102 0.195 Uiso 1 1 calc R U .
H10B H 0.2757 0.1061 0.1325 0.195 Uiso 1 1 calc R U .
O1W O 0.0703(16) 0.3015(11) 0.1001(15) 0.120(7) Uani 0.5 1 d . U P
O2W O 0.8893(14) 0.4150(10) 0.3193(14) 0.225(8) Uani 1 1 d . U .
O3W O 1.060(3) 0.5000 0.409(3) 0.332(19) Uani 1 2 d S TU P
O4W O 0.958(2) 0.3924(9) 0.4734(14) 0.139(11) Uani 0.5 1 d . . P
O5W O 0.0543(8) 0.1573(12) 0.0737(7) 0.222(10) Uani 1 1 d . . .
O6W O 0.5776(7) 0.2221(6) 0.2141(8) 0.130(4) Uani 1 1 d . . .
C9 C 0.3467(18) 0.1825(10) 0.1398(15) 0.175(11) Uani 1 1 d . . .
H9A H 0.3206 0.1851 0.0821 0.210 Uiso 1 1 calc R U .
H9B H 0.4093 0.1696 0.1398 0.210 Uiso 1 1 calc R U .
N5 N -0.1200(14) -0.0353(8) -0.0528(9) 0.069(5) Uani 0.5 1 d . . P
C5 C -0.1928(18) 0.0000 -0.0024(14) 0.163(14) Uani 1 2 d S T P

loop_
_atom_site_aniso_label
_atom_site_aniso_U_11
_atom_site_aniso_U_22
_atom_site_aniso_U_33
_atom_site_aniso_U_23
_atom_site_aniso_U_13
_atom_site_aniso_U_12
Nb4 0.0228(4) 0.0413(5) 0.0214(4) 0.000 -0.0056(3) 0.000
Nb3 0.0365(3) 0.0422(4) 0.0164(3) 0.0077(2) 0.0053(2) 0.0111(3)
Nb2 0.0392(5) 0.0299(4) 0.0275(4) 0.000 -0.0055(3) 0.000
Nb1 0.0259(3) 0.0468(4) 0.0256(3) 0.0089(2) 0.0078(2) 0.0110(2)
Cu1 0.0535(8) 0.0447(8) 0.0409(8) 0.0189(6) 0.0026(6) 0.0169(6)
Cu3 0.0280(9) 0.0724(14) 0.0522(13) 0.000 0.0019(8) 0.000
Cu2 0.110(2) 0.0433(11) 0.0210(9) 0.000 -0.0067(10) 0.000
Cu4 0.0630(10) 0.0957(14) 0.0527(10) 0.0342(9) 0.0107(8) -0.0112(10)
Si1 0.0149(12) 0.0231(14) 0.0090(13) 0.000 0.0001(10) 0.000
V1 0.0248(7) 0.0403(8) 0.0149(7) 0.000 0.0053(5) 0.000
O1 0.014(5) 0.035(6) 0.023(6) 0.000 0.004(4) 0.000
O2 0.023(4) 0.034(4) 0.014(4) -0.002(3) 0.007(3) -0.001(3)
O3 0.020(5) 0.034(6) 0.012(5) 0.000 0.001(4) 0.000
O4 0.057(6) 0.091(8) 0.106(9) 0.000 -0.058(6) 0.000
O5 0.058(4) 0.117(5) 0.058(4) -0.053(4) -0.023(3) 0.045(4)
O6 0.058(3) 0.116(5) 0.061(4) 0.056(4) -0.022(3) -0.034(4)
O7 0.158(7) 0.053(4) 0.030(3) 0.002(3) 0.016(4) 0.007(4)
O8 0.057(4) 0.046(3) 0.138(6) 0.003(4) 0.054(4) 0.004(3)
O9 0.062(5) 0.032(4) 0.089(7) 0.000 -0.002(5) 0.000
O10 0.052(3) 0.070(4) 0.029(3) 0.024(3) 0.010(2) 0.007(3)
O11 0.050(3) 0.073(4) 0.039(3) 0.007(3) 0.016(2) 0.028(3)
O12 0.047(3) 0.059(4) 0.054(4) -0.030(3) -0.026(3) 0.020(3)
O13 0.020(3) 0.038(4) 0.089(6) 0.000 0.010(3) 0.000
O14 0.046(4) 0.060(5) 0.021(3) 0.000 0.014(3) 0.000
O15 0.079(6) 0.045(4) 0.023(4) 0.000 -0.011(4) 0.000
N4 0.093(7) 0.069(6) 0.060(5) 0.007(4) -0.001(5) 0.042(5)
C4 0.153(15) 0.148(15) 0.049(7) -0.009(8) 0.006(8) 0.059(12)
C3 0.128(9) 0.125(9) 0.090(8) 0.028(7) 0.019(7) 0.033(7)
N3 0.087(6) 0.076(6) 0.056(5) 0.037(5) 0.012(4) 0.027(5)
N10 0.126(10) 0.113(9) 0.091(8) 0.000(7) 0.052(7) -0.046(8)
N9 0.114(9) 0.111(10) 0.109(10) 0.016(7) 0.058(8) -0.027(8)
N7 0.026(6) 0.146(17) 0.035(8) -0.025(9) -0.014(5) 0.029(8)
C7 0.074(15) 0.084(17) 0.15(3) 0.056(18) 0.051(17) 0.004(13)
C8 0.068(12) 0.088(15) 0.078(15) 0.029(11) 0.003(11) -0.024(11)
N8 0.045(6) 0.100(10) 0.065(8) 0.000 0.001(5) 0.000
C6 0.110(16) 0.15(2) 0.057(11) 0.000 0.010(10) 0.000
N6 0.098(13) 0.28(3) 0.034(8) 0.000 0.007(8) 0.000
C10 0.19(2) 0.149(17) 0.169(19) -0.064(15) 0.122(17) -0.068(16)
O1W 0.119(7) 0.119(7) 0.121(7) 0.000(2) 0.016(2) -0.002(2)
O2W 0.226(8) 0.224(8) 0.225(8) 0.001(2) 0.024(2) 0.000(2)
O3W 0.332(19) 0.332(19) 0.332(19) 0.000 0.039(3) 0.000
O4W 0.25(4) 0.074(12) 0.091(19) 0.010(11) 0.015(16) 0.026(15)
O5W 0.100(8) 0.50(3) 0.064(7) 0.080(12) 0.025(6) -0.027(13)
O6W 0.101(7) 0.106(8) 0.178(12) 0.053(8) -0.003(7) 0.005(6)
C9 0.24(3) 0.132(17) 0.18(2) 0.017(15) 0.17(2) -0.005(17)
N5 0.110(14) 0.065(10) 0.027(8) -0.009(7) -0.009(8) -0.010(9)
C5 0.105(18) 0.33(5) 0.056(14) 0.000 0.005(12) 0.000

loop_
_atom_type_symbol
_atom_type_description
_atom_type_scat_dispersion_real
_atom_type_scat_dispersion_imag
_atom_type_scat_source
C C 0.0033 0.0016 'International Tables Vol C Tables 4.2.6.8 and 6.1.1.4'
H H 0.0000 0.0000 'International Tables Vol C Tables 4.2.6.8 and 6.1.1.4'
Cu Cu 0.3201 1.2651 'International Tables Vol C Tables 4.2.6.8 and 6.1.1.4'
N N 0.0061 0.0033 'International Tables Vol C Tables 4.2.6.8 and 6.1.1.4'
Nb Nb -2.0727 0.6215 'International Tables Vol C Tables 4.2.6.8 and 6.1.1.4'
O O 0.0106 0.0060 'International Tables Vol C Tables 4.2.6.8 and 6.1.1.4'
Si Si 0.0817 0.0704 'International Tables Vol C Tables 4.2.6.8 and 6.1.1.4'
V V 0.3005 0.5294 'International Tables Vol C Tables 4.2.6.8 and 6.1.1.4'

loop_
_geom_angle_atom_site_label_1
_geom_angle_atom_site_label_2
_geom_angle_atom_site_label_3
_geom_angle
_geom_angle_site_symmetry_1
_geom_angle_site_symmetry_3
O4 Nb4 O8 100.6(4) . 6_565
O4 Nb4 O8 100.6(4) . .
O8 Nb4 O8 90.0(4) 6_565 .
O4 Nb4 O7 99.3(4) . 6_565
O8 Nb4 O7 88.1(3) 6_565 6_565
O8 Nb4 O7 160.0(4) . 6_565
O4 Nb4 O7 99.3(4) . .
O8 Nb4 O7 160.0(4) 6_565 .
O8 Nb4 O7 88.1(3) . .
O7 Nb4 O7 87.0(4) 6_565 .
O4 Nb4 O3 160.7(6) . .
O8 Nb4 O3 66.5(3) 6_565 .
O8 Nb4 O3 66.5(3) . .
O7 Nb4 O3 94.7(3) 6_565 .
O7 Nb4 O3 94.7(3) . .
O4 Nb4 O1 156.1(6) . 5_665
O8 Nb4 O1 96.2(3) 6_565 5_665
O8 Nb4 O1 96.2(3) . 5_665
O7 Nb4 O1 64.3(3) 6_565 5_665
O7 Nb4 O1 64.3(3) . 5_665
O3 Nb4 O1 43.2(4) . 5_665
O10 Nb3 O5 100.8(4) . .
O10 Nb3 O8 99.8(3) . .
O5 Nb3 O8 94.6(3) . .
O10 Nb3 O12 98.6(3) . .
O5 Nb3 O12 92.5(2) . .
O8 Nb3 O12 158.6(3) . .
O10 Nb3 O13 98.1(3) . .
O5 Nb3 O13 159.3(3) . .
O8 Nb3 O13 90.4(3) . .
O12 Nb3 O13 76.2(2) . .
O10 Nb3 O2 156.6(3) . 2_655
O5 Nb3 O2 67.7(3) . 2_655
O8 Nb3 O2 101.4(3) . 2_655
O12 Nb3 O2 63.0(3) . 2_655
O13 Nb3 O2 91.6(3) . 2_655
O10 Nb3 O3 155.5(3) . .
O5 Nb3 O3 100.5(3) . .
O8 Nb3 O3 66.6(4) . .
O12 Nb3 O3 92.3(3) . .
O13 Nb3 O3 63.3(3) . .
O2 Nb3 O3 46.4(3) 2_655 .
O10 Nb3 V1 100.94(19) . .
O5 Nb3 V1 128.51(18) . .
O8 Nb3 V1 126.4(2) . .
O12 Nb3 V1 38.26(15) . .
O13 Nb3 V1 37.97(19) . .
O2 Nb3 V1 74.05(19) 2_655 .
O3 Nb3 V1 74.5(2) . .
O9 Nb2 O6 100.9(3) . .
O9 Nb2 O6 100.9(3) . 2_655
O6 Nb2 O6 158.3(5) . 2_655
O9 Nb2 O5 100.3(3) . .
O6 Nb2 O5 87.8(3) . .
O6 Nb2 O5 88.3(3) 2_655 .
O9 Nb2 O5 100.3(3) . 2_655
O6 Nb2 O5 88.4(3) . 2_655
O6 Nb2 O5 87.8(3) 2_655 2_655
O5 Nb2 O5 159.3(5) . 2_655
O9 Nb2 O2 157.65(17) . .
O6 Nb2 O2 63.7(3) . .
O6 Nb2 O2 95.5(3) 2_655 .
O5 Nb2 O2 95.2(3) . .
O5 Nb2 O2 65.0(3) 2_655 .
O9 Nb2 O2 157.65(17) . 2_655
O6 Nb2 O2 95.5(3) . 2_655
O6 Nb2 O2 63.7(3) 2_655 2_655
O5 Nb2 O2 65.0(3) . 2_655
O5 Nb2 O2 95.2(3) 2_655 2_655
O2 Nb2 O2 44.7(3) . 2_655
O11 Nb1 O7 100.0(3) . .
O11 Nb1 O6 102.5(4) . .
O7 Nb1 O6 96.0(3) . .
O11 Nb1 O12 98.1(3) . 2_655
O7 Nb1 O12 158.7(3) . 2_655
O6 Nb1 O12 90.9(2) . 2_655
O11 Nb1 O15 96.0(3) . 5_665
O7 Nb1 O15 91.6(3) . 5_665
O6 Nb1 O15 158.4(3) . 5_665
O12 Nb1 O15 75.4(3) 2_655 5_665
O11 Nb1 O2 157.8(3) . .
O7 Nb1 O2 100.7(3) . .
O6 Nb1 O2 67.2(3) . .
O12 Nb1 O2 63.6(3) 2_655 .
O15 Nb1 O2 91.5(3) 5_665 .
O11 Nb1 O1 153.7(3) . 5_665
O7 Nb1 O1 66.0(4) . 5_665
O6 Nb1 O1 101.0(4) . 5_665
O12 Nb1 O1 92.9(3) 2_655 5_665
O15 Nb1 O1 63.8(3) 5_665 5_665
O2 Nb1 O1 46.4(3) . 5_665
O11 Nb1 V1 99.55(19) . 5_665
O7 Nb1 V1 126.8(2) . 5_665
O6 Nb1 V1 126.71(18) . 5_665
O12 Nb1 V1 37.98(15) 2_655 5_665
O15 Nb1 V1 37.4(2) 5_665 5_665
O2 Nb1 V1 74.2(2) . 5_665
O1 Nb1 V1 75.1(2) 5_665 5_665
N3 Cu1 N3 180.0 . 7_655
N3 Cu1 N4 85.2(4) . .
N3 Cu1 N4 94.8(4) 7_655 .
N3 Cu1 N4 94.8(4) . 7_655
N3 Cu1 N4 85.2(4) 7_655 7_655
N4 Cu1 N4 180.0 . 7_655
N8 Cu3 N8 180.0(5) 5_565 .
N8 Cu3 N7 97.2(4) 5_565 .
N8 Cu3 N7 82.8(4) . .
N8 Cu3 N7 97.2(4) 5_565 6_565
N8 Cu3 N7 82.8(4) . 6_565
N7 Cu3 N7 91.8(8) . 6_565
N8 Cu3 N7 82.8(4) 5_565 2
N8 Cu3 N7 97.2(4) . 2
N7 Cu3 N7 88.2(8) . 2
N7 Cu3 N7 180.0(6) 6_565 2
N8 Cu3 N7 82.8(4) 5_565 5_565
N8 Cu3 N7 97.2(4) . 5_565
N7 Cu3 N7 180.0 . 5_565
N7 Cu3 N7 88.2(8) 6_565 5_565
N7 Cu3 N7 91.8(8) 2 5_565
N6 Cu2 N6 180.0 . 5
N6 Cu2 N5 81.4(7) . .
N6 Cu2 N5 98.6(7) 5 .
N6 Cu2 N5 98.6(7) . 5
N6 Cu2 N5 81.4(7) 5 5
N5 Cu2 N5 180.0 . 5
N6 Cu2 N5 81.4(7) . 6
N6 Cu2 N5 98.6(7) 5 6
N5 Cu2 N5 42.1(10) . 6
N5 Cu2 N5 137.9(10) 5 6
N6 Cu2 N5 98.6(7) . 2
N6 Cu2 N5 81.4(7) 5 2
N5 Cu2 N5 137.9(10) . 2
N5 Cu2 N5 42.1(10) 5 2
N5 Cu2 N5 180.0(13) 6 2
N10 Cu4 N10 180.0 . 7
N10 Cu4 N9 84.6(5) . .
N10 Cu4 N9 95.4(5) 7 .
N10 Cu4 N9 95.4(5) . 7
N10 Cu4 N9 84.6(5) 7 7
N9 Cu4 N9 180.0 . 7
O1 Si1 O1 180.0 . 5_665
O1 Si1 O3 112.4(6) . .
O1 Si1 O3 67.6(6) 5_665 .
O1 Si1 O3 67.6(6) . 5_665
O1 Si1 O3 112.4(6) 5_665 5_665
O3 Si1 O3 180.0 . 5_665
O1 Si1 O2 71.0(3) . 5_665
O1 Si1 O2 109.0(3) 5_665 5_665
O3 Si1 O2 71.6(3) . 5_665
O3 Si1 O2 108.4(3) 5_665 5_665
O1 Si1 O2 109.0(3) . 6_565
O1 Si1 O2 71.0(3) 5_665 6_565
O3 Si1 O2 108.4(3) . 6_565
O3 Si1 O2 71.6(3) 5_665 6_565
O2 Si1 O2 70.3(5) 5_665 6_565
O1 Si1 O2 71.0(3) . 2_655
O1 Si1 O2 109.0(3) 5_665 2_655
O3 Si1 O2 71.6(3) . 2_655
O3 Si1 O2 108.4(3) 5_665 2_655
O2 Si1 O2 109.7(5) 5_665 2_655
O2 Si1 O2 180.0(5) 6_565 2_655
O1 Si1 O2 109.0(3) . .
O1 Si1 O2 71.0(3) 5_665 .
O3 Si1 O2 108.4(3) . .
O3 Si1 O2 71.6(3) 5_665 .
O2 Si1 O2 180.0 5_665 .
O2 Si1 O2 109.7(5) 6_565 .
O2 Si1 O2 70.3(5) 2_655 .
O14 V1 O15 113.8(4) . .
O14 V1 O13 112.5(4) . .
O15 V1 O13 133.7(4) . .
O14 V1 O12 112.7(2) . 6_565
O15 V1 O12 81.0(2) . 6_565
O13 V1 O12 81.5(2) . 6_565
O14 V1 O12 112.7(2) . .
O15 V1 O12 81.0(2) . .
O13 V1 O12 81.5(2) . .
O12 V1 O12 134.6(5) 6_565 .
O14 V1 Nb3 120.8(2) . 6_565
O15 V1 Nb3 110.2(2) . 6_565
O13 V1 Nb3 41.04(11) . 6_565
O12 V1 Nb3 40.50(17) 6_565 6_565
O12 V1 Nb3 111.4(2) . 6_565
O14 V1 Nb3 120.8(2) . .
O15 V1 Nb3 110.2(2) . .
O13 V1 Nb3 41.04(11) . .
O12 V1 Nb3 111.4(2) 6_565 .
O12 V1 Nb3 40.50(17) . .
Nb3 V1 Nb3 75.21(4) 6_565 .
O14 V1 Nb1 121.9(2) . 2_655
O15 V1 Nb1 40.52(11) . 2_655
O13 V1 Nb1 110.5(2) . 2_655
O12 V1 Nb1 110.6(2) 6_565 2_655
O12 V1 Nb1 40.50(16) . 2_655
Nb3 V1 Nb1 117.21(5) 6_565 2_655
Nb3 V1 Nb1 73.86(3) . 2_655
O14 V1 Nb1 121.9(2) . 5_665
O15 V1 Nb1 40.52(11) . 5_665
O13 V1 Nb1 110.5(2) . 5_665
O12 V1 Nb1 40.50(16) 6_565 5_665
O12 V1 Nb1 110.6(2) . 5_665
Nb3 V1 Nb1 73.86(3) 6_565 5_665
Nb3 V1 Nb1 117.21(5) . 5_665
Nb1 V1 Nb1 74.09(4) 2_655 5_665
Si1 O1 Nb1 120.7(3) . 2_655
Si1 O1 Nb1 120.7(3) . 5_665
Nb1 O1 Nb1 99.0(4) 2_655 5_665
Si1 O1 Nb4 124.1(6) . 5_665
Nb1 O1 Nb4 92.6(3) 2_655 5_665
Nb1 O1 Nb4 92.6(3) 5_665 5_665
Si1 O2 Nb1 121.8(4) . .
Si1 O2 Nb3 121.1(4) . 2_655
Nb1 O2 Nb3 100.2(3) . 2_655
Si1 O2 Nb2 122.5(4) . .
Nb1 O2 Nb2 92.3(3) . .
Nb3 O2 Nb2 91.7(3) 2_655 .
Si1 O3 Nb4 125.1(6) . .
Si1 O3 Nb3 120.8(3) . .
Nb4 O3 Nb3 91.7(3) . .
Si1 O3 Nb3 120.8(3) . 6_565
Nb4 O3 Nb3 91.7(3) . 6_565
Nb3 O3 Nb3 99.1(4) . 6_565
Nb3 O5 Nb2 135.6(4) . .
Nb1 O6 Nb2 136.9(5) . .
Nb1 O7 Nb4 137.1(5) . .
Nb3 O8 Nb4 135.2(5) . .
V1 O12 Nb3 101.2(3) . .
V1 O12 Nb1 101.5(3) . 2_655
Nb3 O12 Nb1 130.2(4) . 2_655
V1 O13 Nb3 101.0(2) . .
V1 O13 Nb3 101.0(2) . 6_565
Nb3 O13 Nb3 131.7(4) . 6_565
V1 O15 Nb1 102.1(2) . 2_655
V1 O15 Nb1 102.1(2) . 5_665
Nb1 O15 Nb1 130.1(4) 2_655 5_665
C4 N4 Cu1 106.7(8) . .
C4 N4 H4C 110.4 . .
Cu1 N4 H4C 110.4 . .
C4 N4 H4D 110.4 . .
Cu1 N4 H4D 110.4 . .
H4C N4 H4D 108.6 . .
C3 C4 N4 111.7(13) . .
C3 C4 H4A 109.3 . .
N4 C4 H4A 109.3 . .
C3 C4 H4B 109.3 . .
N4 C4 H4B 109.3 . .
H4A C4 H4B 107.9 . .
C4 C3 N3 108.3(13) . .
C4 C3 H3A 110.0 . .
N3 C3 H3A 110.0 . .
C4 C3 H3B 110.0 . .
N3 C3 H3B 110.0 . .
H3A C3 H3B 108.4 . .
C3 N3 Cu1 108.1(8) . .
C3 N3 H3C 110.1 . .
Cu1 N3 H3C 110.1 . .
C3 N3 H3D 110.1 . .
Cu1 N3 H3D 110.1 . .
H3C N3 H3D 108.4 . .
C10 N10 Cu4 110.7(9) . .
C10 N10 H10C 109.5 . .
Cu4 N10 H10C 109.5 . .
C10 N10 H10D 109.5 . .
Cu4 N10 H10D 109.5 . .
H10C N10 H10D 108.1 . .
C9 N9 Cu4 108.3(9) . .
C9 N9 H9C 110.0 . .
Cu4 N9 H9C 110.0 . .
C9 N9 H9D 110.0 . .
Cu4 N9 H9D 110.0 . .
H9C N9 H9D 108.4 . .
C7 N7 Cu3 99.4(12) . .
C7 N7 H7C 111.9 . .
Cu3 N7 H7C 111.9 . .
C7 N7 H7D 111.9 . .
Cu3 N7 H7D 111.9 . .
H7C N7 H7D 109.6 . .
N7 C7 C8 124.6(18) . .
N7 C7 H7A 106.2 . .
C8 C7 H7A 106.2 . .
N7 C7 H7B 106.2 . .
C8 C7 H7B 106.2 . .
H7A C7 H7B 106.4 . .
C8 C8 C7 138.1(13) 6_565 .
C8 C8 N8 65.4(9) 6_565 .
C7 C8 N8 107.9(14) . .
C8 N8 C8 49.2(18) 6_565 .
C8 N8 Cu3 114.3(10) 6_565 .
C8 N8 Cu3 114.3(10) . .
N6 C6 C5 115.9(19) . .
C6 N6 Cu2 115.2(13) . .
C9 C10 N10 114.1(18) . .
C9 C10 H10A 108.7 . .
N10 C10 H10A 108.7 . .
C9 C10 H10B 108.7 . .
N10 C10 H10B 108.7 . .
H10A C10 H10B 107.6 . .
C10 C9 N9 119.2(15) . .
C10 C9 H9A 107.5 . .
N9 C9 H9A 107.5 . .
C10 C9 H9B 107.5 . .
N9 C9 H9B 107.5 . .
H9A C9 H9B 107.0 . .
N5 N5 C5 63.1(7) 6 .
N5 N5 Cu2 68.9(5) 6 .
C5 N5 Cu2 103.7(11) . .
C6 C5 N5 107.2(18) . 6
C6 C5 N5 107.2(18) . .
N5 C5 N5 53.8(15) 6 .

loop_
_geom_bond_atom_site_label_1
_geom_bond_atom_site_label_2
_geom_bond_distance
_geom_bond_site_symmetry_2
Nb4 O4 1.737(8) .
Nb4 O8 1.936(7) 6_565
Nb4 O8 1.936(7) .
Nb4 O7 1.969(7) 6_565
Nb4 O7 1.969(7) .
Nb4 O3 2.465(11) .
Nb4 O1 2.494(12) 5_665
Nb3 O10 1.756(5) .
Nb3 O5 1.895(6) .
Nb3 O8 1.902(7) .
Nb3 O12 2.048(6) .
Nb3 O13 2.068(3) .
Nb3 O2 2.450(8) 2_655
Nb3 O3 2.479(7) .
Nb3 V1 3.0926(13) .
Nb2 O9 1.716(8) .
Nb2 O6 1.949(7) .
Nb2 O6 1.949(7) 2_655
Nb2 O5 1.969(6) .
Nb2 O5 1.969(6) 2_655
Nb2 O2 2.533(9) .
Nb2 O2 2.533(9) 2_655
Nb1 O11 1.750(5) .
Nb1 O7 1.882(7) .
Nb1 O6 1.884(7) .
Nb1 O12 2.061(5) 2_655
Nb1 O15 2.065(4) 5_665
Nb1 O2 2.409(8) .
Nb1 O1 2.463(7) 5_665
Nb1 V1 3.1090(13) 5_665
Cu1 N3 1.988(7) .
Cu1 N3 1.988(7) 7_655
Cu1 N4 2.005(9) .
Cu1 N4 2.005(9) 7_655
Cu3 N8 1.976(12) 5_565
Cu3 N8 1.976(12) .
Cu3 N7 2.27(2) .
Cu3 N7 2.27(2) 6_565
Cu3 N7 2.27(2) 2
Cu3 N7 2.27(2) 5_565
Cu2 N6 1.972(16) .
Cu2 N6 1.972(16) 5
Cu2 N5 2.024(18) .
Cu2 N5 2.024(18) 5
Cu2 N5 2.024(18) 6
Cu2 N5 2.024(18) 2
Cu4 N10 1.966(12) .
Cu4 N10 1.966(12) 7
Cu4 N9 2.001(11) .
Cu4 N9 2.001(11) 7
Si1 O1 1.633(11) .
Si1 O1 1.633(11) 5_665
Si1 O3 1.645(11) .
Si1 O3 1.645(11) 5_665
Si1 O2 1.672(8) 5_665
Si1 O2 1.672(8) 6_565
Si1 O2 1.672(8) 2_655
Si1 O2 1.672(8) .
V1 O14 1.623(7) .
V1 O15 1.932(7) .
V1 O13 1.938(7) .
V1 O12 1.952(5) 6_565
V1 O12 1.952(5) .
V1 Nb3 3.0926(13) 6_565
V1 Nb1 3.1091(13) 2_655
V1 Nb1 3.1091(13) 5_665
O1 Nb1 2.463(7) 2_655
O1 Nb1 2.463(7) 5_665
O1 Nb4 2.494(12) 5_665
O2 Nb3 2.450(8) 2_655
O3 Nb3 2.479(7) 6_565
O12 Nb1 2.061(5) 2_655
O13 Nb3 2.068(3) 6_565
O15 Nb1 2.065(4) 2_655
O15 Nb1 2.065(4) 5_665
N4 C4 1.480(15) .
N4 H4C 0.8900 .
N4 H4D 0.8900 .
C4 C3 1.44(2) .
C4 H4A 0.9700 .
C4 H4B 0.9700 .
C3 N3 1.446(17) .
C3 H3A 0.9700 .
C3 H3B 0.9700 .
N3 H3C 0.8900 .
N3 H3D 0.8900 .
N10 C10 1.454(19) .
N10 H10C 0.8900 .
N10 H10D 0.8900 .
N9 C9 1.42(2) .
N9 H9C 0.8900 .
N9 H9D 0.8900 .
N7 C7 1.429(10) .
N7 H7C 0.8900 .
N7 H7D 0.8900 .
C7 C8 1.437(10) .
C7 H7A 0.9700 .
C7 H7B 0.9700 .
C8 C8 1.20(4) 6_565
C8 N8 1.439(9) .
N8 C8 1.439(9) 6_565
C6 N6 1.36(3) .
C6 C5 1.43(3) .
C10 C9 1.34(2) .
C10 H10A 0.9700 .
C10 H10B 0.9700 .
O4W O4W 1.43(5) 2_756
C9 H9A 0.9700 .
C9 H9B 0.9700 .
N5 N5 1.45(3) 6
N5 C5 1.61(3) .
C5 N5 1.61(3) 6
